data_4325475
loop_
_publ_author_name
'Shinya Ikeda'
'Motoki Toganoh'
'Hiroyuki Furuta'

_publ_section_title
;
 Synthesis, Reactivity, and Properties of N-Fused Porphyrin Manganese(I)
 Tricarbonyl Complexes
;
_journal_name_full 'Inorganic Chemistry'
_journal_page_first 6029
_journal_page_last 6043
_journal_paper_doi 10.1021/ic2000393
_journal_volume 50
_journal_year 2011
_chemical_formula_moiety 'C50 H33 Mn N4 O3'
_chemical_formula_sum 'C50 H33 Mn N4 O3'
_chemical_formula_weight 792.74
_chemical_name_systematic
; 
 ? 
;
_space_group_IT_number 2
_symmetry_cell_setting triclinic
_symmetry_Int_Tables_number 2
_symmetry_space_group_name_Hall '-P 1'
_symmetry_space_group_name_H-M 'P -1'
_atom_sites_solution_hydrogens geom
_atom_sites_solution_primary direct
_atom_sites_solution_secondary difmap
_audit_creation_method SHELXL-97
_cell_angle_alpha 73.230(4)
_cell_angle_beta 78.966(4)
_cell_angle_gamma 86.013(4)
_cell_formula_units_Z 2
_cell_length_a 10.516(2)
_cell_length_b 12.572(3)
_cell_length_c 16.811(4)
_cell_measurement_reflns_used 2228
_cell_measurement_temperature 223(2)
_cell_measurement_theta_max 29.31
_cell_measurement_theta_min 2.40
_cell_volume 2088.4(8)
_computing_structure_refinement 'SHELXL-97 (Sheldrick, 1997)'
_computing_structure_solution 'SHELXS-97 (Sheldrick, 1990)'
_diffrn_ambient_temperature 223(2)
_diffrn_measured_fraction_theta_full 0.993
_diffrn_measured_fraction_theta_max 0.993
_diffrn_measurement_device_type 'CCD area detector'
_diffrn_measurement_method 'phi and omega scans'
_diffrn_radiation_monochromator graphite
_diffrn_radiation_source 'fine-focus sealed tube'
_diffrn_radiation_type MoK\a
_diffrn_radiation_wavelength 0.71069
_diffrn_reflns_av_R_equivalents 0.0698
_diffrn_reflns_av_sigmaI/netI 0.2010
_diffrn_reflns_limit_h_max 11
_diffrn_reflns_limit_h_min -12
_diffrn_reflns_limit_k_max 15
_diffrn_reflns_limit_k_min -14
_diffrn_reflns_limit_l_max 20
_diffrn_reflns_limit_l_min -20
_diffrn_reflns_number 12405
_diffrn_reflns_theta_full 26.00
_diffrn_reflns_theta_max 26.00
_diffrn_reflns_theta_min 1.29
_exptl_absorpt_coefficient_mu 0.363
_exptl_absorpt_correction_T_max 0.9715
_exptl_absorpt_correction_T_min 0.9244
_exptl_absorpt_correction_type empirical
_exptl_absorpt_process_details 'SADABS, Sheldrick 1996'
_exptl_crystal_colour violet
_exptl_crystal_density_diffrn 1.261
_exptl_crystal_description block
_exptl_crystal_F_000 820
_exptl_crystal_size_max 0.22
_exptl_crystal_size_mid 0.10
_exptl_crystal_size_min 0.08
_platon_squeeze_details
;
;
_refine_diff_density_max 0.776
_refine_diff_density_min -0.428
_refine_diff_density_rms 0.080
_refine_ls_extinction_method none
_refine_ls_goodness_of_fit_ref 0.867
_refine_ls_hydrogen_treatment constr
_refine_ls_matrix_type full
_refine_ls_number_parameters 525
_refine_ls_number_reflns 8134
_refine_ls_number_restraints 0
_refine_ls_restrained_S_all 0.867
_refine_ls_R_factor_all 0.1820
_refine_ls_R_factor_gt 0.0874
_refine_ls_shift/su_max 0.001
_refine_ls_shift/su_mean 0.000
_refine_ls_structure_factor_coef Fsqd
_refine_ls_weighting_details 'calc w=1/[?^2^(Fo^2^)+(0.0860P)^2^+0.0000P] where P=(Fo^2^+2Fc^2^)/3'
_refine_ls_weighting_scheme calc
_refine_ls_wR_factor_gt 0.1681
_refine_ls_wR_factor_ref 0.1900
_reflns_number_gt 3481
_reflns_number_total 8134
_reflns_threshold_expression >2sigma(I)
_cod_data_source_file ic2000393_si_004.cif
_cod_data_source_block Mn(NFTPP-C3H7)(CO)3
_cod_original_cell_volume 2088.5(8)
_cod_database_code 4325475

loop_
_symmetry_equiv_pos_as_xyz
'x, y, z'
'-x, -y, -z'

loop_
_atom_site_label
_atom_site_type_symbol
_atom_site_fract_x
_atom_site_fract_y
_atom_site_fract_z
_atom_site_U_iso_or_equiv
_atom_site_adp_type
_atom_site_occupancy
_atom_site_symmetry_multiplicity
_atom_site_calc_flag
_atom_site_refinement_flags
C1 C 0.4983(5) 0.7761(4) 0.8217(3) 0.0316(13) Uani 1 1 d .
C2 C 0.4011(5) 0.8607(4) 0.8008(3) 0.0322(13) Uani 1 1 d .
C3 C 0.3860(5) 0.8636(4) 0.7203(3) 0.0334(13) Uani 1 1 d .
C4 C 0.4703(5) 0.7790(5) 0.6977(3) 0.0345(13) Uani 1 1 d .
C5 C 0.4806(5) 0.7286(5) 0.6333(3) 0.0323(13) Uani 1 1 d .
C6 C 0.5515(5) 0.6293(5) 0.6336(3) 0.0328(13) Uani 1 1 d .
C7 C 0.5320(5) 0.5466(5) 0.5933(3) 0.0403(15) Uani 1 1 d .
H1 H 0.4841 0.5568 0.5498 0.048 Uiso 1 1 calc R
C8 C 0.5931(5) 0.4534(5) 0.6280(3) 0.0377(14) Uani 1 1 d .
H2 H 0.5971 0.3861 0.6137 0.045 Uiso 1 1 calc R
C9 C 0.6522(5) 0.4764(5) 0.6919(3) 0.0343(13) Uani 1 1 d .
C10 C 0.6999(5) 0.4018(4) 0.7605(3) 0.0319(13) Uani 1 1 d .
C11 C 0.7138(5) 0.4340(4) 0.8323(3) 0.0318(13) Uani 1 1 d .
C12 C 0.7302(5) 0.3583(5) 0.9115(3) 0.0339(13) Uani 1 1 d .
H3 H 0.7467 0.2815 0.9222 0.041 Uiso 1 1 calc R
C13 C 0.7178(5) 0.4171(4) 0.9675(3) 0.0307(13) Uani 1 1 d .
H4 H 0.7238 0.3887 1.0249 0.037 Uiso 1 1 calc R
C14 C 0.6941(4) 0.5297(5) 0.9251(3) 0.0313(13) Uani 1 1 d .
C15 C 0.6726(5) 0.6131(4) 0.9686(3) 0.0291(13) Uani 1 1 d .
C16 C 0.6028(5) 0.7119(4) 0.9587(3) 0.0294(13) Uani 1 1 d .
C17 C 0.5811(5) 0.7765(4) 1.0181(3) 0.0338(13) Uani 1 1 d .
H5 H 0.6261 0.7649 1.0632 0.041 Uiso 1 1 calc R
C18 C 0.4885(5) 0.8557(4) 1.0018(3) 0.0348(13) Uani 1 1 d .
H6 H 0.4564 0.9040 1.0347 0.042 Uiso 1 1 calc R
C19 C 0.4483(5) 0.8534(4) 0.9269(3) 0.0315(13) Uani 1 1 d .
C20 C 0.3700(5) 0.9084(4) 0.8717(3) 0.0304(12) Uani 1 1 d .
N1 n 0.5459(4) 0.7284(4) 0.7644(2) 0.0340(11) Uani 1 1 d .
N2 n 0.6305(4) 0.5839(4) 0.6889(2) 0.0327(11) Uani 1 1 d .
N3 n 0.6941(4) 0.5402(3) 0.8423(2) 0.0279(10) Uani 1 1 d .
N4 n 0.5223(4) 0.7682(4) 0.9008(2) 0.0317(11) Uani 1 1 d .
C21 C 0.2929(5) 0.9357(4) 0.6706(3) 0.0345(13) Uani 1 1 d .
H7 H 0.3158 0.9325 0.6120 0.041 Uiso 1 1 calc R
H8 H 0.3030 1.0126 0.6704 0.041 Uiso 1 1 calc R
C22 C 0.1516(5) 0.9049(5) 0.7030(3) 0.0503(16) Uani 1 1 d .
H9 H 0.1248 0.9150 0.7595 0.060 Uiso 1 1 calc R
H10 H 0.1411 0.8265 0.7074 0.060 Uiso 1 1 calc R
C23 C 0.0647(6) 0.9770(6) 0.6437(4) 0.076(2) Uani 1 1 d .
H11 H 0.0740 1.0546 0.6400 0.114 Uiso 1 1 calc R
H12 H -0.0249 0.9558 0.6657 0.114 Uiso 1 1 calc R
H13 H 0.0903 0.9662 0.5880 0.114 Uiso 1 1 calc R
C24 C 0.4054(5) 0.7716(5) 0.5638(3) 0.0360(14) Uani 1 1 d .
C25 C 0.4553(6) 0.8486(5) 0.4908(3) 0.0477(16) Uani 1 1 d .
H14 H 0.5392 0.8749 0.4844 0.057 Uiso 1 1 calc R
C26 C 0.3864(7) 0.8888(6) 0.4264(4) 0.0633(19) Uani 1 1 d .
H15 H 0.4228 0.9421 0.3767 0.076 Uiso 1 1 calc R
C27 C 0.2637(7) 0.8505(6) 0.4355(4) 0.066(2) Uani 1 1 d .
H16 H 0.2149 0.8785 0.3923 0.079 Uiso 1 1 calc R
C28 C 0.2138(6) 0.7729(6) 0.5062(4) 0.067(2) Uani 1 1 d .
H17 H 0.1304 0.7464 0.5114 0.080 Uiso 1 1 calc R
C29 C 0.2812(6) 0.7312(5) 0.5712(4) 0.0527(17) Uani 1 1 d .
H18 H 0.2448 0.6763 0.6199 0.063 Uiso 1 1 calc R
C30 C 0.7171(5) 0.2823(5) 0.7668(3) 0.0351(13) Uani 1 1 d .
C31 C 0.8359(6) 0.2300(6) 0.7739(4) 0.0536(17) Uani 1 1 d .
H19 H 0.9085 0.2724 0.7692 0.064 Uiso 1 1 calc R
C32 C 0.8498(8) 0.1185(7) 0.7876(4) 0.068(2) Uani 1 1 d .
H20 H 0.9315 0.0844 0.7923 0.082 Uiso 1 1 calc R
C33 C 0.7450(9) 0.0554(6) 0.7945(4) 0.067(2) Uani 1 1 d .
H21 H 0.7539 -0.0220 0.8046 0.080 Uiso 1 1 calc R
C34 C 0.6284(8) 0.1061(6) 0.7866(4) 0.0590(19) Uani 1 1 d .
H22 H 0.5564 0.0629 0.7912 0.071 Uiso 1 1 calc R
C35 C 0.6128(6) 0.2184(5) 0.7721(3) 0.0466(16) Uani 1 1 d .
H23 H 0.5313 0.2520 0.7658 0.056 Uiso 1 1 calc R
C36 C 0.7263(5) 0.5778(4) 1.0501(3) 0.0332(13) Uani 1 1 d .
C37 C 0.6459(5) 0.5453(5) 1.1259(3) 0.0447(16) Uani 1 1 d .
H24 H 0.5558 0.5472 1.1281 0.054 Uiso 1 1 calc R
C38 C 0.6950(6) 0.5096(6) 1.1993(3) 0.0592(19) Uani 1 1 d .
H25 H 0.6388 0.4868 1.2517 0.071 Uiso 1 1 calc R
C39 C 0.8281(7) 0.5072(6) 1.1959(4) 0.062(2) Uani 1 1 d .
H26 H 0.8624 0.4848 1.2460 0.074 Uiso 1 1 calc R
C40 C 0.9084(6) 0.5373(5) 1.1201(4) 0.0519(17) Uani 1 1 d .
H27 H 0.9986 0.5341 1.1176 0.062 Uiso 1 1 calc R
C41 C 0.8585(5) 0.5725(5) 1.0468(3) 0.0416(15) Uani 1 1 d .
H28 H 0.9147 0.5930 0.9944 0.050 Uiso 1 1 calc R
C42 C 0.2802(5) 0.9976(5) 0.8843(3) 0.0381(14) Uani 1 1 d .
C43 C 0.2601(6) 1.0898(5) 0.8204(4) 0.0481(16) Uani 1 1 d .
H29 H 0.3036 1.0955 0.7650 0.058 Uiso 1 1 calc R
C44 C 0.1776(7) 1.1742(6) 0.8357(5) 0.065(2) Uani 1 1 d .
H30 H 0.1661 1.2370 0.7909 0.078 Uiso 1 1 calc R
C45 C 0.1105(6) 1.1676(6) 0.9172(5) 0.065(2) Uani 1 1 d .
H31 H 0.0518 1.2239 0.9276 0.078 Uiso 1 1 calc R
C46 C 0.1327(6) 1.0775(6) 0.9808(5) 0.0606(18) Uani 1 1 d .
H32 H 0.0907 1.0725 1.0363 0.073 Uiso 1 1 calc R
C47 C 0.2151(6) 0.9939(5) 0.9654(4) 0.0467(15) Uani 1 1 d .
H33 H 0.2282 0.9323 1.0108 0.056 Uiso 1 1 calc R
Mn1 Mn 0.72727(8) 0.67148(7) 0.73903(5) 0.0323(3) Uani 1 1 d .
C48 C 0.8799(6) 0.6181(5) 0.7005(3) 0.0420(15) Uani 1 1 d .
O1 O 0.9796(4) 0.5870(4) 0.6701(3) 0.0772(15) Uani 1 1 d .
C49 C 0.8114(5) 0.7454(5) 0.7912(3) 0.0419(15) Uani 1 1 d .
O2 O 0.8720(4) 0.7906(3) 0.8206(2) 0.0580(12) Uani 1 1 d .
C50 C 0.7576(5) 0.7858(5) 0.6438(4) 0.0447(15) Uani 1 1 d .
O3 O 0.7846(4) 0.8562(4) 0.5837(3) 0.0778(16) Uani 1 1 d .

loop_
_atom_site_aniso_label
_atom_site_aniso_U_11
_atom_site_aniso_U_22
_atom_site_aniso_U_33
_atom_site_aniso_U_23
_atom_site_aniso_U_13
_atom_site_aniso_U_12
C1 0.028(3) 0.044(4) 0.022(3) -0.004(3) -0.005(2) -0.011(3)
C2 0.026(3) 0.037(3) 0.030(3) -0.002(3) -0.005(2) -0.003(3)
C3 0.023(3) 0.038(3) 0.033(3) 0.004(3) -0.008(2) -0.007(3)
C4 0.026(3) 0.042(4) 0.029(3) -0.001(3) -0.007(2) 0.000(3)
C5 0.033(3) 0.043(4) 0.019(3) -0.004(3) -0.007(2) -0.005(3)
C6 0.034(3) 0.046(4) 0.018(3) -0.003(3) -0.012(2) -0.005(3)
C7 0.043(4) 0.059(4) 0.021(3) -0.012(3) -0.008(3) 0.000(3)
C8 0.047(4) 0.039(4) 0.030(3) -0.012(3) -0.011(3) 0.002(3)
C9 0.035(3) 0.035(4) 0.032(3) -0.007(3) -0.008(2) 0.002(3)
C10 0.023(3) 0.043(4) 0.030(3) -0.008(3) -0.007(2) -0.003(3)
C11 0.022(3) 0.038(4) 0.030(3) 0.001(3) -0.009(2) -0.006(3)
C12 0.029(3) 0.035(3) 0.037(3) -0.003(3) -0.015(2) -0.007(3)
C13 0.030(3) 0.035(3) 0.025(3) 0.001(3) -0.012(2) -0.008(3)
C14 0.019(3) 0.046(4) 0.030(3) -0.007(3) -0.009(2) -0.007(2)
C15 0.027(3) 0.039(3) 0.021(3) -0.004(3) -0.006(2) -0.009(3)
C16 0.028(3) 0.041(4) 0.019(3) -0.005(3) -0.009(2) -0.004(3)
C17 0.039(3) 0.036(3) 0.030(3) -0.009(3) -0.012(2) -0.003(3)
C18 0.041(3) 0.036(3) 0.029(3) -0.013(3) -0.003(2) -0.004(3)
C19 0.033(3) 0.029(3) 0.029(3) -0.002(3) -0.006(2) -0.005(3)
C20 0.031(3) 0.026(3) 0.033(3) -0.005(3) -0.008(2) 0.000(3)
N1 0.036(3) 0.044(3) 0.027(2) -0.014(2) -0.011(2) -0.001(2)
N2 0.036(3) 0.041(3) 0.020(2) -0.003(2) -0.011(2) -0.006(2)
N3 0.028(3) 0.030(3) 0.025(2) -0.004(2) -0.0112(18) 0.000(2)
N4 0.035(3) 0.034(3) 0.024(2) 0.001(2) -0.0131(19) -0.004(2)
C21 0.030(3) 0.042(4) 0.031(3) -0.009(3) -0.008(2) 0.007(3)
C22 0.034(4) 0.072(5) 0.043(3) -0.013(3) -0.011(3) 0.004(3)
C23 0.037(4) 0.116(7) 0.069(5) -0.015(5) -0.020(3) 0.015(4)
C24 0.038(3) 0.044(4) 0.028(3) -0.008(3) -0.012(2) 0.002(3)
C25 0.046(4) 0.064(4) 0.028(3) -0.005(3) -0.006(3) -0.006(3)
C26 0.071(5) 0.084(5) 0.028(3) -0.003(3) -0.013(3) -0.001(4)
C27 0.066(5) 0.104(6) 0.034(4) -0.017(4) -0.038(3) 0.022(4)
C28 0.048(4) 0.094(6) 0.062(4) -0.011(4) -0.035(4) -0.005(4)
C29 0.054(4) 0.055(4) 0.051(4) -0.006(3) -0.022(3) -0.011(3)
C30 0.045(4) 0.040(4) 0.022(3) -0.008(3) -0.011(2) 0.001(3)
C31 0.067(5) 0.055(5) 0.046(4) -0.021(4) -0.022(3) 0.009(4)
C32 0.088(6) 0.067(6) 0.054(4) -0.024(4) -0.026(4) 0.031(5)
C33 0.126(8) 0.031(4) 0.042(4) -0.012(3) -0.016(4) 0.017(5)
C34 0.093(6) 0.041(4) 0.041(4) -0.011(3) -0.002(4) -0.020(4)
C35 0.056(4) 0.054(4) 0.028(3) -0.007(3) -0.007(3) -0.013(3)
C36 0.037(3) 0.038(3) 0.025(3) -0.007(3) -0.010(2) 0.001(3)
C37 0.030(3) 0.068(4) 0.031(3) -0.003(3) -0.007(3) -0.009(3)
C38 0.048(4) 0.090(5) 0.030(3) -0.001(3) -0.007(3) -0.004(4)
C39 0.082(6) 0.077(5) 0.027(3) -0.002(3) -0.033(4) 0.010(4)
C40 0.031(4) 0.083(5) 0.048(4) -0.021(4) -0.021(3) 0.011(3)
C41 0.026(3) 0.061(4) 0.041(3) -0.018(3) -0.005(3) -0.004(3)
C42 0.035(3) 0.045(4) 0.040(3) -0.015(3) -0.017(3) -0.002(3)
C43 0.060(4) 0.043(4) 0.047(4) -0.014(3) -0.026(3) 0.010(3)
C44 0.069(5) 0.056(5) 0.083(5) -0.026(4) -0.040(4) 0.011(4)
C45 0.051(5) 0.059(5) 0.103(6) -0.042(5) -0.032(4) 0.009(4)
C46 0.056(5) 0.059(5) 0.077(5) -0.033(4) -0.015(4) 0.001(4)
C47 0.042(4) 0.045(4) 0.052(4) -0.009(3) -0.011(3) -0.001(3)
Mn1 0.0286(5) 0.0413(6) 0.0248(4) -0.0022(4) -0.0079(3) -0.0069(4)
C48 0.035(4) 0.058(4) 0.032(3) -0.004(3) -0.017(3) -0.003(3)
O1 0.037(3) 0.129(5) 0.061(3) -0.022(3) -0.009(2) 0.016(3)
C49 0.038(4) 0.041(4) 0.040(3) -0.004(3) 0.000(3) -0.014(3)
O2 0.060(3) 0.064(3) 0.055(3) -0.019(2) -0.010(2) -0.025(2)
C50 0.033(3) 0.048(4) 0.053(4) -0.011(3) -0.013(3) -0.002(3)
O3 0.078(3) 0.079(4) 0.048(3) 0.030(3) -0.005(2) -0.029(3)

loop_
_atom_type_symbol
_atom_type_description
_atom_type_scat_dispersion_real
_atom_type_scat_dispersion_imag
_atom_type_scat_source
C C 0.0033 0.0016 'International Tables Vol C Tables 4.2.6.8 and 6.1.1.4'
H H 0.0000 0.0000 'International Tables Vol C Tables 4.2.6.8 and 6.1.1.4'
N N 0.0061 0.0033 'International Tables Vol C Tables 4.2.6.8 and 6.1.1.4'
O O 0.0106 0.0060 'International Tables Vol C Tables 4.2.6.8 and 6.1.1.4'
Mn Mn 0.3368 0.7283 'International Tables Vol C Tables 4.2.6.8 and 6.1.1.4'

loop_
_geom_angle_atom_site_label_1
_geom_angle_atom_site_label_2
_geom_angle_atom_site_label_3
_geom_angle
N1 C1 N4 134.2(5)
N1 C1 C2 116.0(4)
N4 C1 C2 109.7(5)
C3 C2 C1 105.2(5)
C3 C2 C20 148.6(5)
C1 C2 C20 106.0(4)
C2 C3 C4 105.9(4)
C2 C3 C21 126.3(5)
C4 C3 C21 127.6(5)
C5 C4 C3 132.7(5)
C5 C4 N1 116.7(5)
C3 C4 N1 109.9(4)
C4 C5 C6 122.8(5)
C4 C5 C24 120.9(5)
C6 C5 C24 116.0(4)
N2 C6 C5 123.0(5)
N2 C6 C7 107.2(5)
C5 C6 C7 128.2(5)
C8 C7 C6 108.6(5)
C8 C7 H1 125.7
C6 C7 H1 125.7
C7 C8 C9 106.2(5)
C7 C8 H2 126.9
C9 C8 H2 126.9
N2 C9 C10 120.8(4)
N2 C9 C8 108.4(4)
C10 C9 C8 129.5(5)
C9 C10 C11 121.6(5)
C9 C10 C30 121.2(4)
C11 C10 C30 116.5(4)
N3 C11 C10 126.3(4)
N3 C11 C12 108.6(4)
C10 C11 C12 124.4(5)
C13 C12 C11 107.3(5)
C13 C12 H3 126.3
C11 C12 H3 126.3
C12 C13 C14 108.0(4)
C12 C13 H4 126.0
C14 C13 H4 126.0
N3 C14 C13 109.6(5)
N3 C14 C15 128.8(5)
C13 C14 C15 121.6(4)
C16 C15 C14 134.9(4)
C16 C15 C36 113.0(4)
C14 C15 C36 111.6(5)
C15 C16 N4 133.1(4)
C15 C16 C17 124.9(4)
N4 C16 C17 101.5(4)
C18 C17 C16 112.2(5)
C18 C17 H5 123.9
C16 C17 H5 123.9
C17 C18 C19 108.3(5)
C17 C18 H6 125.8
C19 C18 H6 125.8
C20 C19 N4 112.9(4)
C20 C19 C18 141.6(5)
N4 C19 C18 105.4(4)
C19 C20 C42 124.5(5)
C19 C20 C2 105.3(5)
C42 C20 C2 130.1(5)
C1 N1 C4 102.7(4)
C1 N1 Mn1 127.7(3)
C4 N1 Mn1 122.0(3)
C9 N2 C6 109.3(4)
C9 N2 Mn1 125.6(3)
C6 N2 Mn1 124.0(4)
C14 N3 C11 106.5(4)
C14 N3 Mn1 131.5(3)
C11 N3 Mn1 118.6(3)
C1 N4 C19 105.8(4)
C1 N4 C16 141.6(5)
C19 N4 C16 112.3(4)
C3 C21 C22 114.9(4)
C3 C21 H7 108.5
C22 C21 H7 108.5
C3 C21 H8 108.5
C22 C21 H8 108.5
H7 C21 H8 107.5
C21 C22 C23 111.0(5)
C21 C22 H9 109.4
C23 C22 H9 109.4
C21 C22 H10 109.4
C23 C22 H10 109.4
H9 C22 H10 108.0
C22 C23 H11 109.5
C22 C23 H12 109.5
H11 C23 H12 109.5
C22 C23 H13 109.5
H11 C23 H13 109.5
H12 C23 H13 109.5
C25 C24 C29 118.1(5)
C25 C24 C5 121.5(5)
C29 C24 C5 120.3(5)
C24 C25 C26 121.9(6)
C24 C25 H14 119.1
C26 C25 H14 119.1
C25 C26 C27 119.3(6)
C25 C26 H15 120.3
C27 C26 H15 120.3
C28 C27 C26 119.7(5)
C28 C27 H16 120.1
C26 C27 H16 120.1
C27 C28 C29 121.9(6)
C27 C28 H17 119.0
C29 C28 H17 119.0
C28 C29 C24 119.0(6)
C28 C29 H18 120.5
C24 C29 H18 120.5
C35 C30 C31 118.2(6)
C35 C30 C10 120.7(5)
C31 C30 C10 120.9(5)
C32 C31 C30 121.3(7)
C32 C31 H19 119.4
C30 C31 H19 119.4
C31 C32 C33 120.1(7)
C31 C32 H20 120.0
C33 C32 H20 120.0
C34 C33 C32 119.2(7)
C34 C33 H21 120.4
C32 C33 H21 120.4
C33 C34 C35 121.5(7)
C33 C34 H22 119.2
C35 C34 H22 119.2
C34 C35 C30 119.7(6)
C34 C35 H23 120.1
C30 C35 H23 120.1
C37 C36 C41 119.6(5)
C37 C36 C15 120.7(5)
C41 C36 C15 119.6(4)
C36 C37 C38 120.6(5)
C36 C37 H24 119.7
C38 C37 H24 119.7
C37 C38 C39 119.6(5)
C37 C38 H25 120.2
C39 C38 H25 120.2
C40 C39 C38 119.8(5)
C40 C39 H26 120.1
C38 C39 H26 120.1
C39 C40 C41 120.3(5)
C39 C40 H27 119.9
C41 C40 H27 119.9
C40 C41 C36 120.2(5)
C40 C41 H28 119.9
C36 C41 H28 119.9
C43 C42 C47 117.2(6)
C43 C42 C20 123.2(5)
C47 C42 C20 119.6(5)
C42 C43 C44 121.2(6)
C42 C43 H29 119.4
C44 C43 H29 119.4
C43 C44 C45 120.7(7)
C43 C44 H30 119.7
C45 C44 H30 119.7
C46 C45 C44 118.1(7)
C46 C45 H31 121.0
C44 C45 H31 121.0
C45 C46 C47 121.1(7)
C45 C46 H32 119.5
C47 C46 H32 119.5
C46 C47 C42 121.7(6)
C46 C47 H33 119.2
C42 C47 H33 119.2
C48 Mn1 C50 85.7(3)
C48 Mn1 C49 88.1(3)
C50 Mn1 C49 89.3(2)
C48 Mn1 N2 93.0(2)
C50 Mn1 N2 94.2(2)
C49 Mn1 N2 176.4(2)
C48 Mn1 N1 170.0(2)
C50 Mn1 N1 89.7(2)
C49 Mn1 N1 100.8(2)
N2 Mn1 N1 78.40(17)
C48 Mn1 N3 93.1(2)
C50 Mn1 N3 177.8(2)
C49 Mn1 N3 92.5(2)
N2 Mn1 N3 84.00(16)
N1 Mn1 N3 91.16(17)
O1 C48 Mn1 175.7(5)
O2 C49 Mn1 175.4(5)
O3 C50 Mn1 175.8(5)

loop_
_geom_bond_atom_site_label_1
_geom_bond_atom_site_label_2
_geom_bond_distance
C1 N1 1.282(6)
C1 N4 1.375(6)
C1 C2 1.438(7)
C2 C3 1.382(7)
C2 C20 1.458(7)
C3 C4 1.426(7)
C3 C21 1.494(7)
C4 C5 1.387(7)
C4 N1 1.468(6)
C5 C6 1.409(7)
C5 C24 1.488(7)
C6 N2 1.344(6)
C6 C7 1.438(7)
C7 C8 1.331(7)
C7 H1 0.9400
C8 C9 1.443(7)
C8 H2 0.9400
C9 N2 1.344(6)
C9 C10 1.412(7)
C10 C11 1.415(7)
C10 C30 1.476(7)
C11 N3 1.389(6)
C11 C12 1.429(6)
C12 C13 1.339(7)
C12 H3 0.9400
C13 C14 1.418(7)
C13 H4 0.9400
C14 N3 1.360(6)
C14 C15 1.425(7)
C15 C16 1.382(7)
C15 C36 1.518(6)
C16 N4 1.414(6)
C16 C17 1.437(7)
C17 C18 1.351(7)
C17 H5 0.9400
C18 C19 1.410(6)
C18 H6 0.9400
C19 C20 1.364(7)
C19 N4 1.403(6)
C20 C42 1.452(7)
N1 Mn1 2.002(4)
N2 Mn1 1.994(4)
N3 Mn1 2.014(4)
C21 C22 1.517(7)
C21 H7 0.9800
C21 H8 0.9800
C22 C23 1.536(8)
C22 H9 0.9800
C22 H10 0.9800
C23 H11 0.9700
C23 H12 0.9700
C23 H13 0.9700
C24 C25 1.362(7)
C24 C29 1.405(7)
C25 C26 1.373(8)
C25 H14 0.9400
C26 C27 1.375(8)
C26 H15 0.9400
C27 C28 1.344(9)
C27 H16 0.9400
C28 C29 1.372(8)
C28 H17 0.9400
C29 H18 0.9400
C30 C35 1.379(7)
C30 C31 1.379(8)
C31 C32 1.356(9)
C31 H19 0.9400
C32 C33 1.370(10)
C32 H20 0.9400
C33 C34 1.354(9)
C33 H21 0.9400
C34 C35 1.365(8)
C34 H22 0.9400
C35 H23 0.9400
C36 C37 1.357(7)
C36 C41 1.379(7)
C37 C38 1.373(7)
C37 H24 0.9400
C38 C39 1.388(8)
C38 H25 0.9400
C39 C40 1.354(8)
C39 H26 0.9400
C40 C41 1.374(7)
C40 H27 0.9400
C41 H28 0.9400
C42 C43 1.371(7)
C42 C47 1.393(7)
C43 C44 1.374(8)
C43 H29 0.9400
C44 C45 1.398(9)
C44 H30 0.9400
C45 C46 1.357(9)
C45 H31 0.9400
C46 C47 1.366(8)
C46 H32 0.9400
C47 H33 0.9400
Mn1 C48 1.775(7)
Mn1 C50 1.808(6)
Mn1 C49 1.815(6)
C48 O1 1.170(6)
C49 O2 1.143(6)
C50 O3 1.138(6)

loop_
_geom_torsion_atom_site_label_1
_geom_torsion_atom_site_label_2
_geom_torsion_atom_site_label_3
_geom_torsion_atom_site_label_4
_geom_torsion
N1 C1 C2 C3 1.1(6)
N4 C1 C2 C3 178.9(4)
N1 C1 C2 C20 -175.5(4)
N4 C1 C2 C20 2.4(5)
C1 C2 C3 C4 2.0(5)
C20 C2 C3 C4 175.6(7)
C1 C2 C3 C21 178.1(5)
C20 C2 C3 C21 -8.4(12)
C2 C3 C4 C5 166.1(5)
C21 C3 C4 C5 -9.9(9)
C2 C3 C4 N1 -4.1(5)
C21 C3 C4 N1 179.9(4)
C3 C4 C5 C6 -165.1(5)
N1 C4 C5 C6 4.6(7)
C3 C4 C5 C24 8.7(8)
N1 C4 C5 C24 178.4(4)
C4 C5 C6 N2 -10.2(8)
C24 C5 C6 N2 175.6(4)
C4 C5 C6 C7 153.3(5)
C24 C5 C6 C7 -20.9(8)
N2 C6 C7 C8 3.1(6)
C5 C6 C7 C8 -162.4(5)
C6 C7 C8 C9 0.4(6)
C7 C8 C9 N2 -3.8(6)
C7 C8 C9 C10 162.5(5)
N2 C9 C10 C11 6.7(7)
C8 C9 C10 C11 -158.1(5)
N2 C9 C10 C30 176.5(5)
C8 C9 C10 C30 11.8(8)
C9 C10 C11 N3 -5.6(7)
C30 C10 C11 N3 -175.8(5)
C9 C10 C11 C12 163.9(5)
C30 C10 C11 C12 -6.4(7)
N3 C11 C12 C13 1.3(5)
C10 C11 C12 C13 -169.7(5)
C11 C12 C13 C14 -0.2(5)
C12 C13 C14 N3 -1.0(5)
C12 C13 C14 C15 178.1(4)
N3 C14 C15 C16 28.7(9)
C13 C14 C15 C16 -150.2(5)
N3 C14 C15 C36 -159.9(5)
C13 C14 C15 C36 21.2(6)
C14 C15 C16 N4 1.3(10)
C36 C15 C16 N4 -170.0(5)
C14 C15 C16 C17 171.2(5)
C36 C15 C16 C17 -0.2(7)
C15 C16 C17 C18 -167.0(5)
N4 C16 C17 C18 5.4(5)
C16 C17 C18 C19 -3.7(6)
C17 C18 C19 C20 -174.9(6)
C17 C18 C19 N4 0.2(5)
N4 C19 C20 C42 177.9(4)
C18 C19 C20 C42 -7.3(10)
N4 C19 C20 C2 -4.0(6)
C18 C19 C20 C2 170.8(6)
C3 C2 C20 C19 -172.6(8)
C1 C2 C20 C19 1.0(5)
C3 C2 C20 C42 5.4(12)
C1 C2 C20 C42 178.9(5)
N4 C1 N1 C4 179.4(5)
C2 C1 N1 C4 -3.4(5)
N4 C1 N1 Mn1 -31.1(8)
C2 C1 N1 Mn1 146.1(4)
C5 C4 N1 C1 -167.4(4)
C3 C4 N1 C1 4.6(5)
C5 C4 N1 Mn1 40.9(6)
C3 C4 N1 Mn1 -147.1(3)
C10 C9 N2 C6 -161.8(4)
C8 C9 N2 C6 5.9(6)
C10 C9 N2 Mn1 30.0(7)
C8 C9 N2 Mn1 -162.3(3)
C5 C6 N2 C9 160.9(5)
C7 C6 N2 C9 -5.6(5)
C5 C6 N2 Mn1 -30.7(7)
C7 C6 N2 Mn1 162.9(3)
C13 C14 N3 C11 1.8(5)
C15 C14 N3 C11 -177.2(5)
C13 C14 N3 Mn1 -156.3(3)
C15 C14 N3 Mn1 24.6(7)
C10 C11 N3 C14 168.9(5)
C12 C11 N3 C14 -1.9(5)
C10 C11 N3 Mn1 -29.6(6)
C12 C11 N3 Mn1 159.6(3)
N1 C1 N4 C19 172.6(5)
C2 C1 N4 C19 -4.6(5)
N1 C1 N4 C16 0.8(10)
C2 C1 N4 C16 -176.5(5)
C20 C19 N4 C1 5.5(5)
C18 C19 N4 C1 -171.2(4)
C20 C19 N4 C16 -179.9(4)
C18 C19 N4 C16 3.4(5)
C15 C16 N4 C1 -22.2(10)
C17 C16 N4 C1 166.3(6)
C15 C16 N4 C19 166.3(5)
C17 C16 N4 C19 -5.2(5)
C2 C3 C21 C22 -70.5(7)
C4 C3 C21 C22 104.7(6)
C3 C21 C22 C23 -175.1(5)
C4 C5 C24 C25 91.5(7)
C6 C5 C24 C25 -94.3(6)
C4 C5 C24 C29 -90.2(7)
C6 C5 C24 C29 84.1(6)
C29 C24 C25 C26 1.7(9)
C5 C24 C25 C26 -179.9(6)
C24 C25 C26 C27 -0.1(10)
C25 C26 C27 C28 -1.3(10)
C26 C27 C28 C29 1.0(11)
C27 C28 C29 C24 0.6(10)
C25 C24 C29 C28 -2.0(9)
C5 C24 C29 C28 179.6(6)
C9 C10 C30 C35 -61.1(7)
C11 C10 C30 C35 109.2(5)
C9 C10 C30 C31 123.8(6)
C11 C10 C30 C31 -65.9(7)
C35 C30 C31 C32 -1.4(8)
C10 C30 C31 C32 173.8(5)
C30 C31 C32 C33 0.1(9)
C31 C32 C33 C34 0.7(10)
C32 C33 C34 C35 -0.2(10)
C33 C34 C35 C30 -1.2(9)
C31 C30 C35 C34 1.9(8)
C10 C30 C35 C34 -173.3(5)
C16 C15 C36 C37 68.3(7)
C14 C15 C36 C37 -105.1(6)
C16 C15 C36 C41 -115.4(5)
C14 C15 C36 C41 71.2(6)
C41 C36 C37 C38 1.4(9)
C15 C36 C37 C38 177.7(5)
C36 C37 C38 C39 0.3(10)
C37 C38 C39 C40 -1.8(10)
C38 C39 C40 C41 1.5(10)
C39 C40 C41 C36 0.2(10)
C37 C36 C41 C40 -1.7(9)
C15 C36 C41 C40 -178.0(5)
C19 C20 C42 C43 140.8(5)
C2 C20 C42 C43 -36.8(8)
C19 C20 C42 C47 -35.8(7)
C2 C20 C42 C47 146.6(5)
C47 C42 C43 C44 -1.0(8)
C20 C42 C43 C44 -177.7(5)
C42 C43 C44 C45 -0.7(9)
C43 C44 C45 C46 2.2(9)
C44 C45 C46 C47 -2.0(9)
C45 C46 C47 C42 0.3(9)
C43 C42 C47 C46 1.2(8)
C20 C42 C47 C46 178.0(5)
C9 N2 Mn1 C48 44.4(4)
C6 N2 Mn1 C48 -122.1(4)
C9 N2 Mn1 C50 130.4(4)
C6 N2 Mn1 C50 -36.2(4)
C9 N2 Mn1 N1 -140.8(4)
C6 N2 Mn1 N1 52.6(4)
C9 N2 Mn1 N3 -48.4(4)
C6 N2 Mn1 N3 145.0(4)
C1 N1 Mn1 C48 -170.1(12)
C4 N1 Mn1 C48 -25.8(15)
C1 N1 Mn1 C50 -107.4(5)
C4 N1 Mn1 C50 36.9(4)
C1 N1 Mn1 C49 -18.2(5)
C4 N1 Mn1 C49 126.1(4)
C1 N1 Mn1 N2 158.2(5)
C4 N1 Mn1 N2 -57.5(4)
C1 N1 Mn1 N3 74.6(4)
C4 N1 Mn1 N3 -141.1(4)
C14 N3 Mn1 C48 108.1(5)
C11 N3 Mn1 C48 -48.0(4)
C14 N3 Mn1 C49 19.8(5)
C11 N3 Mn1 C49 -136.2(4)
C14 N3 Mn1 N2 -159.2(4)
C11 N3 Mn1 N2 44.8(3)
C14 N3 Mn1 N1 -81.0(4)
C11 N3 Mn1 N1 123.0(3)

loop_
_platon_squeeze_void_nr
_platon_squeeze_void_average_x
_platon_squeeze_void_average_y
_platon_squeeze_void_average_z
_platon_squeeze_void_volume
_platon_squeeze_void_count_electrons
_platon_squeeze_void_content
1 0.000 0.500 0.500 245 87 ' '
2 0.113 0.748 0.905 26 1 ' '
3 0.887 0.251 0.095 26 1 ' '
